data_2005606
loop_
_publ_author_name
'Palmer, M. H.'
'Parsons, S.'

_publ_section_title
;
 4-Methyl-1,2,4-triazole and 1-Methyltetrazole
;
_journal_issue 11
_journal_name_full 'Acta Crystallographica Section C'
_journal_page_first 2818
_journal_page_last 2822
_journal_paper_doi 10.1107/S0108270196008232
_journal_volume 52
_journal_year 1996
_chemical_formula_sum 'C3 H5 N3'
_chemical_formula_weight 83.10
_chemical_name_systematic 1-Methyl-1,3,4-triazole
_space_group_IT_number 62
_symmetry_cell_setting orthorhombic
_symmetry_space_group_name_Hall '-P 2ac 2n'
_symmetry_space_group_name_H-M 'P n m a'
_audit_creation_method SHELXL
_cell_angle_alpha 90.00
_cell_angle_beta 90.00
_cell_angle_gamma 90.00
_cell_formula_units_Z 4
_cell_length_a 10.933(2)
_cell_length_b 6.4597(14)
_cell_length_c 5.6849(9)
_cell_measurement_reflns_used 36
_cell_measurement_temperature 150.0(2)
_cell_measurement_theta_max 22
_cell_measurement_theta_min 20
_cell_volume 401.49(13)
_computing_cell_refinement DIF4
_computing_data_collection 'DIF4 (Stoe & Cie, 1990a)'
_computing_data_reduction 'REDU4 (Stoe & Cie, 1990b)'
_computing_molecular_graphics SHELXTL
_computing_publication_material SHELXTL
_computing_structure_refinement 'SHELXTL (Sheldrick, 1995)'
_computing_structure_solution 'SIR92 (Altomare et al., 1994)'
_diffrn_ambient_temperature 150(2)
_diffrn_measurement_device 'Stoe Stadi-4 diffractometer with Cryostream cooler (Cosier & Glazer, 1986)'
_diffrn_measurement_method \w-2\q
_diffrn_radiation_monochromator graphite
_diffrn_radiation_source 'fine-focus sealed tube'
_diffrn_radiation_type CuK\a
_diffrn_radiation_wavelength 1.54184
_diffrn_reflns_av_R_equivalents 0.0508
_diffrn_reflns_av_sigmaI/netI 0.0371
_diffrn_reflns_limit_h_max 12
_diffrn_reflns_limit_h_min -12
_diffrn_reflns_limit_k_max 7
_diffrn_reflns_limit_k_min -7
_diffrn_reflns_limit_l_max 6
_diffrn_reflns_limit_l_min -6
_diffrn_reflns_number 833
_diffrn_reflns_theta_max 59.91
_diffrn_reflns_theta_min 8.11
_diffrn_standards_decay_% 0
_diffrn_standards_interval_time 60
_diffrn_standards_number 3
_exptl_absorpt_coefficient_mu 0.789
_exptl_absorpt_correction_type none
_exptl_crystal_colour Colourless
_exptl_crystal_density_diffrn 1.375
_exptl_crystal_density_meas ?
_exptl_crystal_description Block
_exptl_crystal_F_000 176
_exptl_crystal_size_max 0.39
_exptl_crystal_size_mid 0.39
_exptl_crystal_size_min 0.31
_refine_diff_density_max 0.137
_refine_diff_density_min -0.187
_refine_ls_extinction_coef 0.021(4)
_refine_ls_extinction_method 'SHELXTL (Sheldrick, 1995)'
_refine_ls_goodness_of_fit_all 1.124
_refine_ls_goodness_of_fit_obs 1.138
_refine_ls_hydrogen_treatment refall
_refine_ls_matrix_type full
_refine_ls_number_parameters 51
_refine_ls_number_reflns 326
_refine_ls_number_restraints 0
_refine_ls_restrained_S_all 1.124
_refine_ls_restrained_S_obs 1.138
_refine_ls_R_factor_all 0.0358
_refine_ls_R_factor_obs 0.0352
_refine_ls_shift/esd_max 0.001
_refine_ls_shift/esd_mean 0.000
_refine_ls_structure_factor_coef Fsqd
_refine_ls_weighting_details 'w=1/[\s^2^(Fo^2^)+(0.0469P)^2^+0.1142P] where P=(Fo^2^+2Fc^2^)/3'
_refine_ls_weighting_scheme calc
_refine_ls_wR_factor_all 0.0904
_refine_ls_wR_factor_obs 0.0896
_reflns_number_observed 315
_reflns_number_total 326
_reflns_observed_criterion >2sigma(I)
_cod_data_source_file cf1129.cif
_cod_data_source_block I
_cod_depositor_comments
;
The following automatic conversions were performed:
'_symmetry_cell_setting' value 'Orthorhombic' changed to 'orthorhombic'
according to '/home/saulius/struct/CIF-dictionaries/cif_core.dic'
dictionary named 'cif_core.dic' version 2.4.1 from 2010-06-29.

Automatic conversion script
Id: cif_fix_enum 1527 2010-12-29 10:47:43Z saulius 

The following automatic conversions were performed:

'_symmetry_cell_setting' value 'Orthorhombic' changed to
'orthorhombic' according to
/home/saulius/struct/CIF-dictionaries/cif_core.dic dictionary named
'cif_core.dic' version 2.4.1 from 2010-06-29.

Automatic conversion script
Id: cif_fix_values 1715 2011-07-08 13:25:40Z adriana 

The following automatic conversions were performed:

'_exptl_crystal_density_meas' value 'Not measured' was changed to '?'
- the value is perceived as not measured.

Automatic conversion script
Id: cif_fix_values 3008 2015-01-20 13:52:24Z robertas 

The following automatic conversions were performed:

'_refine_ls_weighting_scheme' value 'calc
w=1/[\s^2^(Fo^2^)+(0.0469P)^2^+0.1142P] where P=(Fo^2^+2Fc^2^)/3' was
changed to 'calc'. New tag '_refine_ls_weighting_details' was
created. The value of the new tag was set to
'w=1/[\s^2^(Fo^2^)+(0.0469P)^2^+0.1142P] where P=(Fo^2^+2Fc^2^)/3'.

Automatic conversion script
Id: cif_fix_values 3143 2015-03-26 13:38:13Z robertas 
;
_cod_database_code 2005606

loop_
_symmetry_equiv_pos_as_xyz
'x, y, z'
'-x+1/2, -y, z+1/2'
'x+1/2, -y+1/2, -z+1/2'
'-x, y+1/2, -z'
'-x, -y, -z'
'x-1/2, y, -z-1/2'
'-x-1/2, y-1/2, z-1/2'
'x, -y-1/2, z'

loop_
_atom_site_aniso_label
_atom_site_aniso_U_11
_atom_site_aniso_U_22
_atom_site_aniso_U_33
_atom_site_aniso_U_12
_atom_site_aniso_U_13
_atom_site_aniso_U_23
N1 0.0230(9) 0.0479(11) 0.0394(11) 0.000 -0.0023(7) 0.000
N2 0.0292(10) 0.0539(12) 0.0322(10) 0.000 -0.0041(8) 0.000
C3 0.0247(11) 0.0479(12) 0.0261(11) 0.000 -0.0001(8) 0.000
N4 0.0169(9) 0.0401(10) 0.0235(9) 0.000 -0.0005(6) 0.000
C4M 0.0200(11) 0.052(2) 0.0283(11) 0.000 -0.0026(8) 0.000
C5 0.0205(11) 0.0488(14) 0.0296(11) 0.000 0.0022(9) 0.000

loop_
_atom_site_label
_atom_site_occupancy
_atom_site_fract_x
_atom_site_fract_y
_atom_site_fract_z
_atom_site_U_iso_or_equiv
_atom_site_thermal_displace_type
_atom_site_calc_flag
_atom_site_refinement_flags
_atom_site_type_symbol
N1 1 0.6428(2) 0.2500 0.3876(3) 0.0368(6) Uani d S N
N2 1 0.71478(15) 0.2500 0.1850(3) 0.0384(6) Uani d S N
C3 1 0.8286(2) 0.2500 0.2567(4) 0.0329(6) Uani d S C
H3 1 0.9008(23) 0.2500 0.1577(37) 0.038(6) Uiso d S H
N4 1 0.83535(12) 0.2500 0.4929(3) 0.0268(6) Uani d S N
C4M 1 0.9454(2) 0.2500 0.6395(3) 0.0335(7) Uani d S C
H4A 1 0.9461(12) 0.3768(25) 0.7447(28) 0.042(4) Uiso d . H
H4B 1 1.0192(22) 0.2500 0.5309(45) 0.044(6) Uiso d S H
C5 1 0.7179(2) 0.2500 0.5649(4) 0.0330(6) Uani d S C
H5 1 0.6973(20) 0.2500 0.7290(45) 0.040(6) Uiso d S H

loop_
_atom_type_symbol
_atom_type_description
_atom_type_scat_dispersion_real
_atom_type_scat_dispersion_imag
_atom_type_scat_source
C C 0.0181 0.0091 'International Tables Vol C Tables 4.2.6.8 and 6.1.1.4'
H H 0.0000 0.0000 'International Tables Vol C Tables 4.2.6.8 and 6.1.1.4'
N N 0.0311 0.0180 'International Tables Vol C Tables 4.2.6.8 and 6.1.1.4'

loop_
_geom_angle_atom_site_label_1
_geom_angle_atom_site_label_2
_geom_angle_atom_site_label_3
_geom_angle
_geom_angle_publ_flag
C5 N1 N2 106.5(2) n
C3 N2 N1 106.2(2) n
N2 C3 N4 111.3(2) n
C3 N4 C5 104.5(2) n
C3 N4 C4M 127.9(2) n
C5 N4 C4M 127.6(2) n
N1 C5 N4 111.5(2) n

loop_
_geom_bond_atom_site_label_1
_geom_bond_atom_site_label_2
_geom_bond_distance
_geom_bond_publ_flag
N1 C5 1.300(3) n
N1 N2 1.395(2) n
N2 C3 1.309(3) n
C3 N4 1.345(3) n
N4 C5 1.348(2) n
N4 C4M 1.463(2) n

loop_
_geom_torsion_atom_site_label_1
_geom_torsion_atom_site_label_2
_geom_torsion_atom_site_label_3
_geom_torsion_atom_site_label_4
_geom_torsion
_geom_torsion_publ_flag
C5 N1 N2 C3 0.0 n
N1 N2 C3 N4 0.0 n
N2 C3 N4 C5 0.0 n
N2 C3 N4 C4M 180.0 n
N2 N1 C5 N4 0.0 n
C3 N4 C5 N1 0.0 n
C4M N4 C5 N1 180.0 n
